data_8101109
loop_
_publ_author_name
'Henkel, Sonja'
'Shaw, Duncan'
'Dong, Han-Qing'
'J\"ager, Volker'

_publ_section_title
;
Crystal structure of (1S,2R,3R,5aR,6S,7R,8R,10aR)-5,10-di-(tert-butoxycarbonyl)-
3,8-di-(iodomethyl)-1,2:6,7-di-isopropylidenedioxy-perhydro-dipyrrolo
[1,2-b:1,2-e]-1,2,4,5-tetrazine, C~26~H~42~I~2~N~4~O~8~
;
_journal_issue 4
_journal_name_full 'Zeitschrift f\"ur Kristallographie - New Crystal Structures'
_journal_page_first 613
_journal_page_last 615
_journal_volume 216
_journal_year 2001
_chemical_formula_structural 'C26 H42 I2 N4 O8'
_chemical_formula_sum 'C26 H42 I2 N4 O8'
_chemical_formula_weight ?
_chemical_melting_point 436.5(5)
_space_group_IT_number 19
_symmetry_cell_setting orthorhombic
_symmetry_space_group_name_Hall 'P 2ac 2ab'
_symmetry_space_group_name_H-M 'P 21 21 21'
_cell_angle_alpha 90.00
_cell_angle_beta 90.00
_cell_angle_gamma 90.00
_cell_formula_units_Z 8
_cell_length_a 14.742(2)
_cell_length_b 21.389(3)
_cell_length_c 22.688(3)
_cell_measurement_temperature 293(2)
_cell_volume 7153.9(17)
_diffrn_ambient_temperature 293(2)
_exptl_crystal_density_diffrn 1.472
_refine_ls_R_factor_obs 0.0672
_refine_ls_wR_factor_obs 0.1058
_cod_depositor_comments
;
The following automatic conversions were performed:

'_chemical_melting_point' value '436-437 K' was changed to '436.5(5)'
- the average value was taken and precision was estimated.

Automatic conversion script
Id: cif_fix_values 1646 2011-03-28 12:23:43Z adriana 
;
_cod_database_code 8101109

loop_
_symmetry_equiv_pos_as_xyz
'x, y, z'
'-x+1/2, -y, z+1/2'
'-x, y+1/2, -z+1/2'
'x+1/2, -y+1/2, -z'

loop_
_atom_site_aniso_label
_atom_site_aniso_U_11
_atom_site_aniso_U_22
_atom_site_aniso_U_33
_atom_site_aniso_U_23
_atom_site_aniso_U_13
_atom_site_aniso_U_12
I1A 0.0988(11) 0.0971(10) 0.1136(11) 0.0429(9) -0.0219(10) -0.0134(9)
I2A 0.0692(7) 0.0688(7) 0.0759(7) -0.0116(6) 0.0010(7) -0.0019(7)
N1A 0.053(9) 0.068(10) 0.062(9) 0.018(8) -0.013(8) -0.007(8)
C2A 0.060(11) 0.053(10) 0.051(10) -0.002(8) 0.001(9) -0.009(9)
C3A 0.053(11) 0.102(14) 0.041(9) -0.009(10) 0.003(8) 0.002(11)
O4A 0.057(8) 0.109(11) 0.066(8) 0.029(8) 0.011(6) 0.002(8)
C5A 0.057(12) 0.109(16) 0.051(12) 0.013(12) -0.010(10) -0.003(12)
O6A 0.050(8) 0.125(12) 0.099(10) 0.055(9) 0.014(7) 0.002(8)
C7A 0.030(9) 0.069(11) 0.062(10) 0.000(9) 0.011(8) -0.009(8)
C8A 0.033(9) 0.066(11) 0.049(9) 0.007(8) 0.008(7) 0.005(8)
N9A 0.036(7) 0.059(9) 0.046(8) -0.007(7) 0.002(6) -0.001(7)
N10A 0.045(8) 0.072(10) 0.057(9) -0.012(7) -0.003(7) 0.005(7)
C11A 0.048(10) 0.064(11) 0.054(10) 0.015(9) -0.012(9) -0.014(9)
N12A 0.063(9) 0.067(10) 0.040(8) 0.007(7) -0.013(7) -0.006(8)
C13A 0.040(9) 0.062(11) 0.065(11) 0.003(9) 0.011(8) -0.014(8)
C14A 0.053(10) 0.062(10) 0.050(9) 0.009(8) 0.006(8) 0.006(9)
O15A 0.046(7) 0.137(12) 0.053(7) -0.030(7) 0.005(6) -0.012(7)
C16A 0.049(12) 0.116(18) 0.067(13) -0.002(12) -0.017(10) -0.016(12)
O17A 0.051(8) 0.156(13) 0.052(7) -0.018(8) 0.018(6) -0.023(8)
C18A 0.065(12) 0.097(13) 0.036(8) -0.002(9) 0.002(9) 0.000(12)
C19A 0.063(12) 0.077(13) 0.067(12) -0.030(10) 0.002(11) 0.008(11)
O19A 0.075(9) 0.132(12) 0.093(10) -0.065(9) 0.005(8) 0.009(9)
O20A 0.052(7) 0.097(9) 0.071(8) -0.030(7) -0.017(6) 0.005(7)
C21A 0.079(14) 0.079(14) 0.080(14) -0.031(12) -0.027(12) -0.004(12)
C22A 0.213(32) 0.092(20) 0.207(32) -0.001(21) -0.095(28) -0.008(21)
C23A 0.153(22) 0.141(21) 0.066(14) -0.049(15) -0.022(15) -0.024(18)
C24A 0.108(21) 0.180(27) 0.164(25) -0.074(22) -0.027(19) -0.060(19)
O25A 0.083(10) 0.097(10) 0.111(12) 0.044(9) -0.009(9) -0.022(9)
C25A 0.050(12) 0.075(13) 0.075(12) 0.007(11) -0.020(11) 0.000(10)
O26A 0.073(9) 0.059(7) 0.108(10) 0.033(7) -0.012(8) -0.004(6)
C27A 0.119(19) 0.086(15) 0.086(15) -0.003(12) -0.052(16) 0.032(15)
C28A 0.187(32) 0.179(28) 0.127(24) 0.048(21) -0.036(22) 0.043(24)
C29A 0.117(22) 0.111(20) 0.235(34) 0.044(22) -0.064(23) 0.013(17)
C30A 0.198(30) 0.066(14) 0.216(29) -0.029(18) -0.042(27) 0.012(18)
C31A 0.056(10) 0.103(13) 0.059(10) -0.004(9) -0.012(10) -0.013(11)
C32A 0.048(10) 0.072(10) 0.049(9) -0.003(8) -0.006(8) 0.000(9)
C33A 0.045(12) 0.275(33) 0.097(16) 0.046(19) 0.033(12) 0.065(17)
C34A 0.172(25) 0.119(20) 0.118(20) 0.021(17) -0.076(19) 0.005(19)
C35A 0.093(17) 0.183(26) 0.104(19) -0.045(19) -0.032(14) 0.045(18)
C36A 0.113(18) 0.212(26) 0.107(16) -0.018(18) 0.054(15) -0.106(19)
I1B 0.0829(8) 0.0696(7) 0.0679(7) 0.0027(6) 0.0072(7) -0.0212(8)
I2B 0.0989(11) 0.1296(13) 0.0981(10) 0.0258(10) 0.0074(9) 0.0515(10)
N1B 0.058(8) 0.049(7) 0.042(7) 0.011(6) 0.022(7) -0.001(7)
C2B 0.045(9) 0.037(8) 0.054(9) -0.007(7) 0.006(9) 0.009(8)
C3B 0.075(13) 0.069(12) 0.048(10) -0.002(9) 0.004(10) 0.000(10)
O4B 0.130(12) 0.090(10) 0.047(7) 0.001(7) 0.008(7) -0.027(9)
C5B 0.129(19) 0.067(14) 0.052(12) -0.014(10) -0.014(12) -0.014(13)
O6B 0.181(15) 0.060(8) 0.062(8) 0.005(7) -0.005(10) -0.003(9)
C7B 0.052(11) 0.069(12) 0.070(12) 0.014(10) 0.006(9) -0.022(10)
C8B 0.046(10) 0.054(10) 0.045(10) 0.009(8) -0.001(8) 0.007(8)
N9B 0.066(9) 0.045(7) 0.036(7) 0.015(6) -0.011(7) 0.003(7)
N10B 0.049(8) 0.051(7) 0.048(7) -0.011(6) -0.007(7) 0.004(6)
C11B 0.071(11) 0.033(8) 0.062(10) -0.010(7) 0.012(10) -0.007(8)
N12B 0.068(10) 0.060(8) 0.050(8) 0.017(7) 0.026(7) 0.026(8)
C13B 0.062(11) 0.094(13) 0.042(10) 0.013(9) 0.027(9) 0.039(11)
C14B 0.067(12) 0.104(16) 0.044(10) 0.019(10) 0.003(9) 0.022(12)
O15B 0.236(19) 0.058(9) 0.066(9) -0.003(8) 0.022(11) 0.024(10)
C16B 0.137(20) 0.069(15) 0.064(13) -0.007(11) 0.043(14) -0.001(14)
O17B 0.135(14) 0.119(12) 0.067(9) -0.022(8) -0.019(8) 0.043(11)
C18B 0.082(12) 0.053(10) 0.038(9) 0.003(8) -0.021(9) -0.001(9)
C19B 0.068(12) 0.048(10) 0.048(10) 0.000(8) -0.010(9) -0.014(9)
O19B 0.073(8) 0.057(7) 0.093(9) -0.020(7) -0.019(8) 0.010(6)
O20B 0.060(7) 0.053(7) 0.070(8) -0.016(6) -0.020(6) 0.014(6)
C21B 0.056(11) 0.075(12) 0.054(10) -0.012(10) 0.003(10) 0.011(10)
C22B 0.079(15) 0.124(18) 0.114(18) 0.023(15) 0.021(13) 0.026(14)
C23B 0.079(13) 0.105(15) 0.079(13) -0.011(11) -0.011(11) 0.032(12)
C24B 0.103(16) 0.104(16) 0.114(16) -0.049(14) -0.031(14) 0.067(14)
C25B 0.065(12) 0.063(12) 0.059(11) -0.005(10) 0.018(10) -0.014(10)
O25B 0.071(8) 0.098(10) 0.094(10) -0.024(8) 0.045(8) -0.015(7)
O26B 0.090(9) 0.074(9) 0.084(9) -0.021(7) 0.033(8) -0.038(7)
C27B 0.085(16) 0.112(18) 0.118(19) -0.014(17) 0.012(14) -0.055(15)
C28B 0.070(14) 0.117(18) 0.154(21) 0.011(17) 0.034(15) -0.044(13)
C29B 0.218(34) 0.150(25) 0.291(40) -0.130(28) 0.077(31) -0.114(26)
C30B 0.108(21) 0.234(33) 0.162(25) 0.078(24) -0.045(21) -0.044(24)
C31B 0.092(14) 0.057(11) 0.057(11) 0.010(9) -0.017(10) -0.010(10)
C32B 0.167(23) 0.105(19) 0.084(15) 0.021(14) 0.002(16) 0.060(17)
C33B 0.170(22) 0.123(18) 0.061(12) -0.006(13) -0.036(14) -0.061(18)
C34B 0.126(22) 0.122(20) 0.215(29) 0.035(22) 0.020(21) 0.053(19)
C35B 0.252(39) 0.192(30) 0.176(28) -0.027(23) 0.021(28) -0.135(32)
C36B 0.139(21) 0.155(24) 0.102(17) -0.049(17) 0.029(17) 0.028(19)

loop_
_atom_site_label
_atom_site_type_symbol
_atom_site_fract_x
_atom_site_fract_y
_atom_site_fract_z
_atom_site_U_iso_or_equiv
_atom_site_thermal_displace_type
_atom_site_occupancy
_atom_site_calc_flag
_atom_site_refinement_flags
_atom_site_disorder_group
I1A I 0.10206(10) 0.73791(6) 0.23047(7) 0.1032(5) Uani 1 d . .
I2A I 0.37399(8) 0.71732(5) 0.51610(5) 0.0713(3) Uani 1 d . .
N1A N 0.2398(9) 0.5356(7) 0.4114(6) 0.061(4) Uani 1 d . .
C2A C 0.1541(11) 0.5422(7) 0.3797(7) 0.055(4) Uani 1 d . .
H2A H 0.1248(11) 0.5012(7) 0.3778(7) 0.066 Uiso 1 calc R .
C3A C 0.0861(11) 0.5893(9) 0.4055(7) 0.065(5) Uani 1 d . .
H3A H 0.1120(11) 0.6087(9) 0.4409(7) 0.078 Uiso 1 calc R .
O4A O 0.0000(8) 0.5656(6) 0.4184(5) 0.078(4) Uani 1 d . .
C5A C -0.0621(12) 0.5800(11) 0.3703(8) 0.073(6) Uani 1 d . .
O6A O -0.0153(8) 0.6243(7) 0.3351(6) 0.092(4) Uani 1 d . .
C7A C 0.0721(9) 0.6392(8) 0.3579(7) 0.054(4) Uani 1 d . .
H7A H 0.0733(9) 0.6814(8) 0.3748(7) 0.064 Uiso 1 calc R .
C8A C 0.1451(9) 0.6310(7) 0.3123(6) 0.049(4) Uani 1 d . .
H8A H 0.1975(9) 0.6572(7) 0.3222(6) 0.059 Uiso 1 calc R .
N9A N 0.1687(8) 0.5642(6) 0.3205(5) 0.047(3) Uani 1 d . .
N10A N 0.2506(9) 0.5458(6) 0.2941(6) 0.058(4) Uani 1 d . .
C11A C 0.3359(11) 0.5613(8) 0.3263(7) 0.055(4) Uani 1 d . .
H11A H 0.3790(11) 0.5266(8) 0.3223(7) 0.066 Uiso 1 calc R .
N12A N 0.3132(9) 0.5699(7) 0.3892(5) 0.057(4) Uani 1 d . .
C13A C 0.3282(10) 0.6316(7) 0.4129(7) 0.055(4) Uani 1 d . .
H13A H 0.2717(10) 0.6557(7) 0.4117(7) 0.067 Uiso 1 calc R .
C14A C 0.3957(10) 0.6584(7) 0.3692(6) 0.055(4) Uani 1 d . .
H14A H 0.3883(10) 0.7036(7) 0.3642(6) 0.066 Uiso 1 calc R .
O15A O 0.4840(8) 0.6423(6) 0.3849(5) 0.078(4) Uani 1 d . .
C16A C 0.5340(12) 0.6261(10) 0.3349(8) 0.078(6) Uani 1 d . .
O17A O 0.4698(8) 0.6147(7) 0.2879(5) 0.086(4) Uani 1 d . .
C18A C 0.3833(12) 0.6226(8) 0.3109(6) 0.066(5) Uani 1 d . .
H18A H 0.3459(12) 0.6470(8) 0.2836(6) 0.079 Uiso 1 calc R .
C19A C 0.2523(14) 0.4929(9) 0.2594(8) 0.069(5) Uani 1 d . .
O19A O 0.3213(9) 0.4737(7) 0.2391(6) 0.100(5) Uani 1 d . .
O20A O 0.1694(8) 0.4708(6) 0.2516(5) 0.074(4) Uani 1 d . .
C21A C 0.1537(14) 0.4150(9) 0.2159(9) 0.079(6) Uani 1 d . .
C22A C 0.2100(19) 0.3634(11) 0.2350(13) 0.171(13) Uani 1 d . .
H22A H 0.2727(19) 0.3740(11) 0.2293(13) 0.256 Uiso 1 calc R .
H22B H 0.1955(19) 0.3268(11) 0.2124(13) 0.256 Uiso 1 calc R .
H22C H 0.1992(19) 0.3553(11) 0.2760(13) 0.256 Uiso 1 calc R .
C23A C 0.1764(16) 0.4341(11) 0.1509(8) 0.120(9) Uani 1 d . .
H23A H 0.1383(16) 0.4682(11) 0.1392(8) 0.180 Uiso 1 calc R .
H23B H 0.1661(16) 0.3991(11) 0.1252(8) 0.180 Uiso 1 calc R .
H23C H 0.2389(16) 0.4466(11) 0.1484(8) 0.180 Uiso 1 calc R .
C24A C 0.0552(15) 0.4065(12) 0.2214(12) 0.150(12) Uani 1 d . .
H24A H 0.0248(15) 0.4433(12) 0.2074(12) 0.226 Uiso 1 calc R .
H24B H 0.0399(15) 0.3996(12) 0.2620(12) 0.226 Uiso 1 calc R .
H24C H 0.0366(15) 0.3711(12) 0.1983(12) 0.226 Uiso 1 calc R .
O25A O 0.1965(9) 0.4457(6) 0.4553(6) 0.097(5) Uani 1 d . .
C25A C 0.2562(13) 0.4801(9) 0.4398(8) 0.067(5) Uani 1 d . .
O26A O 0.3455(8) 0.4715(5) 0.4483(6) 0.080(4) Uani 1 d . .
C27A C 0.3797(18) 0.4141(10) 0.4761(9) 0.097(7) Uani 1 d . .
C28A C 0.3506(20) 0.4148(12) 0.5398(11) 0.165(13) Uani 1 d . .
H28A H 0.3729(20) 0.4520(12) 0.5584(11) 0.247 Uiso 1 calc R .
H28B H 0.3747(20) 0.3787(12) 0.5595(11) 0.247 Uiso 1 calc R .
H28C H 0.2856(20) 0.4141(12) 0.5419(11) 0.247 Uiso 1 calc R .
C29A C 0.4827(17) 0.4226(11) 0.4711(13) 0.154(12) Uani 1 d . .
H29A H 0.5008(17) 0.4590(11) 0.4928(13) 0.231 Uiso 1 calc R .
H29B H 0.4991(17) 0.4275(11) 0.4304(13) 0.231 Uiso 1 calc R .
H29C H 0.5127(17) 0.3865(11) 0.4869(13) 0.231 Uiso 1 calc R .
C30A C 0.3486(19) 0.3583(9) 0.4433(12) 0.160(12) Uani 1 d . .
H30A H 0.3693(19) 0.3608(9) 0.4033(12) 0.240 Uiso 1 calc R .
H30B H 0.2836(19) 0.3566(9) 0.4440(12) 0.240 Uiso 1 calc R .
H30C H 0.3728(19) 0.3214(9) 0.4615(12) 0.240 Uiso 1 calc R .
C31A C 0.1190(12) 0.6413(7) 0.2499(6) 0.073(5) Uani 1 d . .
H31A H 0.0627(12) 0.6194(7) 0.2418(6) 0.087 Uiso 1 calc R .
H31B H 0.1654(12) 0.6240(7) 0.2243(6) 0.087 Uiso 1 calc R .
C32A C 0.3612(10) 0.6267(7) 0.4752(6) 0.056(4) Uani 1 d . .
H32A H 0.4196(10) 0.6059(7) 0.4757(6) 0.067 Uiso 1 calc R .
H32B H 0.3190(10) 0.6015(7) 0.4978(6) 0.067 Uiso 1 calc R .
C33A C -0.1490(11) 0.6039(13) 0.3948(9) 0.139(11) Uani 1 d . .
H33A H -0.1772(11) 0.5718(13) 0.4180(9) 0.208 Uiso 1 calc R .
H33B H -0.1887(11) 0.6155(13) 0.3631(9) 0.208 Uiso 1 calc R .
H33C H -0.1373(11) 0.6397(13) 0.4191(9) 0.208 Uiso 1 calc R .
C34A C -0.0702(17) 0.5229(11) 0.3329(10) 0.136(10) Uani 1 d . .
H34A H -0.1015(17) 0.4909(11) 0.3544(10) 0.204 Uiso 1 calc R .
H34B H -0.0108(17) 0.5083(11) 0.3224(10) 0.204 Uiso 1 calc R .
H34C H -0.1036(17) 0.5328(11) 0.2977(10) 0.204 Uiso 1 calc R .
C35A C 0.5867(14) 0.5667(12) 0.3449(9) 0.127(10) Uani 1 d . .
H35A H 0.6205(14) 0.5566(12) 0.3100(9) 0.190 Uiso 1 calc R .
H35B H 0.5455(14) 0.5333(12) 0.3538(9) 0.190 Uiso 1 calc R .
H35C H 0.6277(14) 0.5725(12) 0.3773(9) 0.190 Uiso 1 calc R .
C36A C 0.5951(14) 0.6793(12) 0.3166(9) 0.144(10) Uani 1 d . .
H36A H 0.6288(14) 0.6674(12) 0.2822(9) 0.215 Uiso 1 calc R .
H36B H 0.6363(14) 0.6888(12) 0.3481(9) 0.215 Uiso 1 calc R .
H36C H 0.5589(14) 0.7154(12) 0.3078(9) 0.215 Uiso 1 calc R .
I1B I 1.11600(9) 0.67195(5) 0.55959(5) 0.0734(4) Uani 1 d . .
I2B I 1.15335(10) 0.32525(8) 0.63940(7) 0.1089(6) Uani 1 d . .
N1B N 0.8675(8) 0.4509(5) 0.6590(5) 0.049(3) Uani 1 d . .
C2B C 0.8754(10) 0.5206(6) 0.6684(6) 0.045(4) Uani 1 d . .
H2B H 0.8198(10) 0.5364(6) 0.6867(6) 0.054 Uiso 1 calc R .
C3B C 0.9583(12) 0.5380(8) 0.7069(7) 0.064(5) Uani 1 d . .
H3B H 0.9943(12) 0.5011(8) 0.7176(7) 0.077 Uiso 1 calc R .
O4B O 0.9318(9) 0.5731(6) 0.7574(5) 0.089(4) Uani 1 d . .
C5B C 0.9425(16) 0.6378(9) 0.7474(8) 0.083(6) Uani 1 d . .
O6B O 0.9843(11) 0.6442(6) 0.6915(6) 0.101(5) Uani 1 d . .
C7B C 1.0131(12) 0.5849(8) 0.6706(7) 0.063(5) Uani 1 d . .
H7B H 1.0785(12) 0.5790(8) 0.6759(7) 0.076 Uiso 1 calc R .
C8B C 0.9849(10) 0.5755(7) 0.6062(6) 0.048(4) Uani 1 d . .
H8B H 1.0227(10) 0.5434(7) 0.5875(6) 0.058 Uiso 1 calc R .
N9B N 0.8912(9) 0.5530(5) 0.6130(5) 0.049(3) Uani 1 d . .
N10B N 0.8500(8) 0.5248(5) 0.5650(5) 0.050(3) Uani 1 d . .
C11B C 0.8709(12) 0.4584(6) 0.5535(7) 0.055(4) Uani 1 d . .
H11B H 0.8150(12) 0.4373(6) 0.5413(7) 0.066 Uiso 1 calc R .
N12B N 0.9046(9) 0.4285(6) 0.6070(5) 0.059(4) Uani 1 d . .
C13B C 0.9970(11) 0.4094(9) 0.6032(6) 0.066(5) Uani 1 d . .
H13B H 1.0355(11) 0.4437(9) 0.6172(6) 0.079 Uiso 1 calc R .
C14B C 1.0099(12) 0.4024(9) 0.5363(7) 0.071(5) Uani 1 d . .
H14B H 1.0721(12) 0.4127(9) 0.5246(7) 0.086 Uiso 1 calc R .
O15B O 0.9844(13) 0.3429(6) 0.5152(6) 0.120(6) Uani 1 d . .
C16B C 0.9438(17) 0.3483(10) 0.4599(9) 0.090(7) Uani 1 d . .
O17B O 0.9104(10) 0.4103(7) 0.4593(5) 0.107(5) Uani 1 d . .
C18B C 0.9443(11) 0.4449(7) 0.5081(7) 0.058(4) Uani 1 d . .
H18B H 0.9738(11) 0.4836(7) 0.4951(7) 0.069 Uiso 1 calc R .
C19B C 0.7664(12) 0.5468(7) 0.5471(7) 0.055(4) Uani 1 d . .
O19B O 0.7237(8) 0.5191(5) 0.5105(5) 0.075(3) Uani 1 d . .
O20B O 0.7457(7) 0.6002(5) 0.5726(5) 0.061(3) Uani 1 d . .
C21B C 0.6573(11) 0.6294(8) 0.5607(7) 0.062(4) Uani 1 d . .
C22B C 0.5834(13) 0.5843(10) 0.5791(9) 0.106(8) Uani 1 d . .
H22D H 0.5903(13) 0.5743(10) 0.6201(9) 0.159 Uiso 1 calc R .
H22E H 0.5879(13) 0.5467(10) 0.5561(9) 0.159 Uiso 1 calc R .
H22F H 0.5252(13) 0.6032(10) 0.5728(9) 0.159 Uiso 1 calc R .
C23B C 0.6506(12) 0.6471(9) 0.4972(7) 0.088(6) Uani 1 d . .
H23D H 0.6495(12) 0.6100(9) 0.4734(7) 0.131 Uiso 1 calc R .
H23E H 0.7020(12) 0.6722(9) 0.4865(7) 0.131 Uiso 1 calc R .
H23F H 0.5959(12) 0.6705(9) 0.4908(7) 0.131 Uiso 1 calc R .
C24B C 0.6589(14) 0.6868(9) 0.5990(8) 0.107(8) Uani 1 d . .
H24D H 0.6632(14) 0.6747(9) 0.6396(8) 0.160 Uiso 1 calc R .
H24E H 0.6043(14) 0.7104(9) 0.5930(8) 0.160 Uiso 1 calc R .
H24F H 0.7104(14) 0.7121(9) 0.5888(8) 0.160 Uiso 1 calc R .
C25B C 0.7872(12) 0.4240(8) 0.6790(8) 0.063(5) Uani 1 d . .
O25B O 0.7403(8) 0.4452(6) 0.7156(6) 0.088(4) Uani 1 d . .
O26B O 0.7752(8) 0.3699(6) 0.6513(5) 0.083(4) Uani 1 d . .
C27B C 0.6918(15) 0.3330(12) 0.6589(10) 0.105(8) Uani 1 d . .
C28B C 0.6778(13) 0.3145(10) 0.7221(10) 0.114(8) Uani 1 d . .
H28D H 0.6678(13) 0.3512(10) 0.7455(10) 0.171 Uiso 1 calc R .
H28E H 0.7307(13) 0.2930(10) 0.7362(10) 0.171 Uiso 1 calc R .
H28F H 0.6261(13) 0.2874(10) 0.7250(10) 0.171 Uiso 1 calc R .
C29B C 0.7080(20) 0.2772(12) 0.6199(13) 0.220(18) Uani 1 d . .
H29D H 0.7165(20) 0.2909(12) 0.5800(13) 0.330 Uiso 1 calc R .
H29E H 0.6566(20) 0.2498(12) 0.6219(13) 0.330 Uiso 1 calc R .
H29F H 0.7612(20) 0.2554(12) 0.6330(13) 0.330 Uiso 1 calc R .
C30B C 0.6126(17) 0.3756(13) 0.6371(11) 0.168(13) Uani 1 d . .
H30D H 0.6058(17) 0.4103(13) 0.6636(11) 0.252 Uiso 1 calc R .
H30E H 0.5574(17) 0.3519(13) 0.6362(11) 0.252 Uiso 1 calc R .
H30F H 0.6261(17) 0.3908(13) 0.5983(11) 0.252 Uiso 1 calc R .
C31B C 0.9825(11) 0.6338(7) 0.5688(7) 0.069(5) Uani 1 d . .
H31C H 0.9430(11) 0.6645(7) 0.5870(7) 0.083 Uiso 1 calc R .
H31D H 0.9582(11) 0.6238(7) 0.5302(7) 0.083 Uiso 1 calc R .
C32B C 1.0165(16) 0.3560(10) 0.6364(9) 0.119(9) Uani 1 d . .
H32C H 0.9800(16) 0.3220(10) 0.6212(9) 0.142 Uiso 1 calc R .
H32D H 0.9969(16) 0.3637(10) 0.6766(9) 0.142 Uiso 1 calc R .
C33B C 1.0045(15) 0.6626(10) 0.7930(7) 0.118(9) Uani 1 d . .
H33D H 1.0130(15) 0.7067(10) 0.7870(7) 0.177 Uiso 1 calc R .
H33E H 1.0620(15) 0.6418(10) 0.7903(7) 0.177 Uiso 1 calc R .
H33F H 0.9788(15) 0.6556(10) 0.8313(7) 0.177 Uiso 1 calc R .
C34B C 0.8529(16) 0.6686(11) 0.7411(12) 0.155(11) Uani 1 d . .
H34D H 0.8613(16) 0.7125(11) 0.7343(12) 0.232 Uiso 1 calc R .
H34E H 0.8183(16) 0.6626(11) 0.7766(12) 0.232 Uiso 1 calc R .
H34F H 0.8209(16) 0.6505(11) 0.7084(12) 0.232 Uiso 1 calc R .
C35B C 0.8682(22) 0.3037(13) 0.4545(12) 0.207(16) Uani 1 d . .
H35D H 0.8408(22) 0.3078(13) 0.4163(12) 0.310 Uiso 1 calc R .
H35E H 0.8238(22) 0.3124(13) 0.4844(12) 0.310 Uiso 1 calc R .
H35F H 0.8905(22) 0.2619(13) 0.4594(12) 0.310 Uiso 1 calc R .
C36B C 1.0097(16) 0.3453(12) 0.4123(9) 0.132(10) Uani 1 d . .
H36D H 0.9791(16) 0.3491(12) 0.3751(9) 0.198 Uiso 1 calc R .
H36E H 1.0411(16) 0.3060(12) 0.4139(9) 0.198 Uiso 1 calc R .
H36F H 1.0526(16) 0.3788(12) 0.4165(9) 0.198 Uiso 1 calc R .

loop_
_geom_bond_atom_site_label_1
_geom_bond_atom_site_label_2
_geom_bond_distance
_geom_bond_site_symmetry_2
_geom_bond_publ_flag
I1A C31A 2.13(2) . ?
I2A C32A 2.156(13) . ?
N1A C25A 1.37(2) . ?
N1A N12A 1.40(2) . ?
N1A C2A 1.46(2) . ?
C2A N9A 1.44(2) . ?
C2A C3A 1.54(2) . ?
C2A H2A 0.98 . ?
C3A O4A 1.40(2) . ?
C3A C7A 1.53(2) . ?
C3A H3A 0.98 . ?
O4A C5A 1.46(2) . ?
C5A O6A 1.42(2) . ?
C5A C33A 1.49(2) . ?
C5A C34A 1.49(3) . ?
O6A C7A 1.42(2) . ?
C7A C8A 1.50(2) . ?
C7A H7A 0.98 . ?
C8A N9A 1.48(2) . ?
C8A C31A 1.48(2) . ?
C8A H8A 0.98 . ?
N9A N10A 1.40(2) . ?
N10A C19A 1.38(2) . ?
N10A C11A 1.49(2) . ?
C11A N12A 1.48(2) . ?
C11A C18A 1.53(2) . ?
C11A H11A 0.98 . ?
N12A C13A 1.44(2) . ?
C13A C32A 1.50(2) . ?
C13A C14A 1.52(2) . ?
C13A H13A 0.98 . ?
C14A O15A 1.39(2) . ?
C14A C18A 1.54(2) . ?
C14A H14A 0.98 . ?
O15A C16A 1.40(2) . ?
C16A O17A 1.45(2) . ?
C16A C35A 1.51(3) . ?
C16A C36A 1.51(2) . ?
O17A C18A 1.39(2) . ?
C18A H18A 0.98 . ?
C19A O19A 1.19(2) . ?
C19A O20A 1.32(2) . ?
O20A C21A 1.46(2) . ?
C21A C22A 1.45(3) . ?
C21A C24A 1.47(3) . ?
C21A C23A 1.57(3) . ?
C22A H22A 0.96 . ?
C22A H22B 0.96 . ?
C22A H22C 0.96 . ?
C23A H23A 0.96 . ?
C23A H23B 0.96 . ?
C23A H23C 0.96 . ?
C24A H24A 0.96 . ?
C24A H24B 0.96 . ?
C24A H24C 0.96 . ?
O25A C25A 1.20(2) . ?
C25A O26A 1.34(2) . ?
O26A C27A 1.47(2) . ?
C27A C30A 1.48(3) . ?
C27A C28A 1.51(3) . ?
C27A C29A 1.53(3) . ?
C28A H28A 0.96 . ?
C28A H28B 0.96 . ?
C28A H28C 0.96 . ?
C29A H29A 0.96 . ?
C29A H29B 0.96 . ?
C29A H29C 0.96 . ?
C30A H30A 0.96 . ?
C30A H30B 0.96 . ?
C30A H30C 0.96 . ?
C31A H31A 0.97 . ?
C31A H31B 0.97 . ?
C32A H32A 0.97 . ?
C32A H32B 0.97 . ?
C33A H33A 0.96 . ?
C33A H33B 0.96 . ?
C33A H33C 0.96 . ?
C34A H34A 0.96 . ?
C34A H34B 0.96 . ?
C34A H34C 0.96 . ?
C35A H35A 0.96 . ?
C35A H35B 0.96 . ?
C35A H35C 0.96 . ?
C36A H36A 0.96 . ?
C36A H36B 0.96 . ?
C36A H36C 0.96 . ?
I1B C31B 2.14(2) . ?
I2B C32B 2.12(2) . ?
N1B N12B 1.387(15) . ?
N1B C25B 1.39(2) . ?
N1B C2B 1.51(2) . ?
C2B N9B 1.45(2) . ?
C2B C3B 1.55(2) . ?
C2B H2B 0.98 . ?
C3B O4B 1.43(2) . ?
C3B C7B 1.53(2) . ?
C3B H3B 0.98 . ?
O4B C5B 1.41(2) . ?
C5B O6B 1.42(2) . ?
C5B C33B 1.48(2) . ?
C5B C34B 1.48(3) . ?
O6B C7B 1.42(2) . ?
C7B C8B 1.53(2) . ?
C7B H7B 0.98 . ?
C8B N9B 1.47(2) . ?
C8B C31B 1.51(2) . ?
C8B H8B 0.98 . ?
N9B N10B 1.384(15) . ?
N10B C19B 1.38(2) . ?
N10B C11B 1.48(2) . ?
C11B N12B 1.46(2) . ?
C11B C18B 1.52(2) . ?
C11B H11B 0.98 . ?
N12B C13B 1.42(2) . ?
C13B C32B 1.40(2) . ?
C13B C14B 1.54(2) . ?
C13B H13B 0.98 . ?
C14B O15B 1.41(2) . ?
C14B C18B 1.47(2) . ?
C14B H14B 0.98 . ?
O15B C16B 1.40(2) . ?
C16B O17B 1.42(2) . ?
C16B C36B 1.45(2) . ?
C16B C35B 1.47(3) . ?
O17B C18B 1.42(2) . ?
C18B H18B 0.98 . ?
C19B O19B 1.20(2) . ?
C19B O20B 1.32(2) . ?
O20B C21B 1.47(2) . ?
C21B C23B 1.49(2) . ?
C21B C24B 1.50(2) . ?
C21B C22B 1.51(2) . ?
C22B H22D 0.96 . ?
C22B H22E 0.96 . ?
C22B H22F 0.96 . ?
C23B H23D 0.96 . ?
C23B H23E 0.96 . ?
C23B H23F 0.96 . ?
C24B H24D 0.96 . ?
C24B H24E 0.96 . ?
C24B H24F 0.96 . ?
C25B O25B 1.17(2) . ?
C25B O26B 1.33(2) . ?
O26B C27B 1.47(2) . ?
C27B C29B 1.50(3) . ?
C27B C28B 1.50(3) . ?
C27B C30B 1.56(3) . ?
C28B H28D 0.96 . ?
C28B H28E 0.96 . ?
C28B H28F 0.96 . ?
C29B H29D 0.96 . ?
C29B H29E 0.96 . ?
C29B H29F 0.96 . ?
C30B H30D 0.96 . ?
C30B H30E 0.96 . ?
C30B H30F 0.96 . ?
C31B H31C 0.97 . ?
C31B H31D 0.97 . ?
C32B H32C 0.97 . ?
C32B H32D 0.97 . ?
C33B H33D 0.96 . ?
C33B H33E 0.96 . ?
C33B H33F 0.96 . ?
C34B H34D 0.96 . ?
C34B H34E 0.96 . ?
C34B H34F 0.96 . ?
C35B H35D 0.96 . ?
C35B H35E 0.96 . ?
C35B H35F 0.96 . ?
C36B H36D 0.96 . ?
C36B H36E 0.96 . ?
C36B H36F 0.96 . ?

loop_
_cod_related_entry_id
_cod_related_entry_database
_cod_related_entry_code
1 ChemSpider 30653834
